data_7026331
loop_
_publ_author_name
'Xu, Feng'
'Huang, Wei'
'You, Xiao-Zeng'

_publ_section_title
;
 Novel cyano-bridged mixed-valent copper complexes formed by completely in
 situ synthetic method via the cleavage of C-C bond in acetonitrile.
;
_journal_issue 44
_journal_name_full 'Dalton transactions (Cambridge, England : 2003)'
_journal_page_first 10652
_journal_page_last 10658
_journal_paper_doi 10.1039/c0dt00345j
_journal_volume 39
_journal_year 2010
_chemical_formula_moiety 'C41 H32 Cu2 N9, 3(Cl O4), C H4 O'
_chemical_formula_sum 'C42 H36 Cl3 Cu2 N9 O13'
_chemical_formula_weight 1108.23
_chemical_name_systematic
;
?
;
_space_group_IT_number 2
_symmetry_cell_setting triclinic
_symmetry_space_group_name_Hall '-P 1'
_symmetry_space_group_name_H-M 'P -1'
_atom_sites_solution_hydrogens geom
_atom_sites_solution_primary direct
_atom_sites_solution_secondary difmap
_audit_creation_method SHELXL-97
_cell_angle_alpha 79.856(2)
_cell_angle_beta 82.962(2)
_cell_angle_gamma 72.719(2)
_cell_formula_units_Z 2
_cell_length_a 9.3980(15)
_cell_length_b 13.738(2)
_cell_length_c 19.206(3)
_cell_measurement_reflns_used 1589
_cell_measurement_temperature 291(2)
_cell_measurement_theta_max 20.401
_cell_measurement_theta_min 2.435
_cell_volume 2324.2(6)
_computing_cell_refinement SMART
_computing_data_collection 'SMART (BRUKER 2000)'
_computing_data_reduction 'SAINT (BRUKER 2000)'
_computing_molecular_graphics 'SHELXL-97 (Sheldrick, 1997)'
_computing_publication_material 'SHELXL-97 (Sheldrick, 1997)'
_computing_structure_refinement 'SHELXL-97 (Sheldrick, 1997)'
_computing_structure_solution 'SHELXL-97 (Sheldrick, 1997)'
_diffrn_ambient_temperature 291(2)
_diffrn_measured_fraction_theta_full 0.985
_diffrn_measured_fraction_theta_max 0.985
_diffrn_measurement_device_type 'Bruker CCD area detector'
_diffrn_measurement_method 'phi and omega scans'
_diffrn_radiation_monochromator graphite
_diffrn_radiation_source 'fine-focus sealed tube'
_diffrn_radiation_type MoK\a
_diffrn_radiation_wavelength 0.71073
_diffrn_reflns_av_R_equivalents 0.0680
_diffrn_reflns_av_sigmaI/netI 0.1538
_diffrn_reflns_limit_h_max 10
_diffrn_reflns_limit_h_min -11
_diffrn_reflns_limit_k_max 16
_diffrn_reflns_limit_k_min -16
_diffrn_reflns_limit_l_max 22
_diffrn_reflns_limit_l_min -19
_diffrn_reflns_number 11802
_diffrn_reflns_theta_full 25.00
_diffrn_reflns_theta_max 25.00
_diffrn_reflns_theta_min 1.57
_diffrn_standards_decay_% 0
_diffrn_standards_interval_count 0
_diffrn_standards_interval_time 0
_diffrn_standards_number 0
_exptl_absorpt_coefficient_mu 1.162
_exptl_absorpt_correction_T_max 0.8927
_exptl_absorpt_correction_T_min 0.8450
_exptl_absorpt_correction_type multi-scan
_exptl_absorpt_process_details 'SADABS, Bruker(2000)'
_exptl_crystal_colour blue
_exptl_crystal_density_diffrn 1.584
_exptl_crystal_density_method 'not measured'
_exptl_crystal_description block
_exptl_crystal_F_000 1128
_exptl_crystal_size_max 0.15
_exptl_crystal_size_mid 0.12
_exptl_crystal_size_min 0.10
_refine_diff_density_max 1.039
_refine_diff_density_min -0.885
_refine_diff_density_rms 0.098
_refine_ls_extinction_method none
_refine_ls_goodness_of_fit_ref 0.834
_refine_ls_hydrogen_treatment constr
_refine_ls_matrix_type full
_refine_ls_number_parameters 626
_refine_ls_number_reflns 8065
_refine_ls_number_restraints 0
_refine_ls_restrained_S_all 0.834
_refine_ls_R_factor_all 0.1232
_refine_ls_R_factor_gt 0.0597
_refine_ls_shift/su_max 0.000
_refine_ls_shift/su_mean 0.000
_refine_ls_structure_factor_coef Fsqd
_refine_ls_weighting_details 'calc w=1/[\s^2^(Fo^2^)+(0.0508P)^2^] where P=(Fo^2^+2Fc^2^)/3'
_refine_ls_weighting_scheme calc
_refine_ls_wR_factor_gt 0.1196
_refine_ls_wR_factor_ref 0.1403
_reflns_number_gt 3911
_reflns_number_total 8065
_reflns_threshold_expression >2sigma(I)
_cod_data_source_file c0dt00345j.txt
_cod_data_source_block 4
_cod_database_code 7026331

loop_
_symmetry_equiv_pos_as_xyz
'x, y, z'
'-x, -y, -z'

loop_
_atom_site_label
_atom_site_type_symbol
_atom_site_fract_x
_atom_site_fract_y
_atom_site_fract_z
_atom_site_U_iso_or_equiv
_atom_site_adp_type
_atom_site_occupancy
_atom_site_symmetry_multiplicity
_atom_site_calc_flag
_atom_site_refinement_flags
Cu1 Cu 0.48295(8) 0.51699(5) 0.26985(4) 0.0323(2) Uani 1 1 d .
Cu2 Cu 0.11134(9) 0.86550(5) 0.28721(4) 0.0361(2) Uani 1 1 d .
C5 C 0.5843(7) 0.3863(5) 0.3959(3) 0.0356(15) Uani 1 1 d .
C4 C 0.6460(7) 0.3549(5) 0.4618(3) 0.0484(18) Uani 1 1 d .
H4 H 0.6577 0.2878 0.4849 0.058 Uiso 1 1 calc R
C3 C 0.6886(8) 0.4239(6) 0.4919(4) 0.056(2) Uani 1 1 d .
H3 H 0.7260 0.4047 0.5365 0.067 Uiso 1 1 calc R
C2 C 0.6764(7) 0.5210(6) 0.4566(3) 0.0486(18) Uani 1 1 d .
H2 H 0.7088 0.5677 0.4756 0.058 Uiso 1 1 calc R
C1 C 0.6157(7) 0.5474(5) 0.3932(3) 0.0403(16) Uani 1 1 d .
H1 H 0.6040 0.6143 0.3698 0.048 Uiso 1 1 calc R
C6 C 0.5386(7) 0.3194(5) 0.3569(3) 0.0382(16) Uani 1 1 d .
C7 C 0.5374(8) 0.2199(5) 0.3830(4) 0.0507(19) Uani 1 1 d .
H7 H 0.5675 0.1908 0.4283 0.061 Uiso 1 1 calc R
C8 C 0.4921(9) 0.1638(5) 0.3426(5) 0.065(2) Uani 1 1 d .
H8 H 0.4897 0.0968 0.3605 0.078 Uiso 1 1 calc R
C9 C 0.4504(8) 0.2067(6) 0.2757(5) 0.065(2) Uani 1 1 d .
H9 H 0.4225 0.1685 0.2471 0.078 Uiso 1 1 calc R
C10 C 0.4505(7) 0.3102(5) 0.2508(4) 0.0480(18) Uani 1 1 d .
H10 H 0.4198 0.3408 0.2059 0.058 Uiso 1 1 calc R
C15 C 0.6617(7) 0.5271(4) 0.1326(3) 0.0366(16) Uani 1 1 d .
C14 C 0.7805(8) 0.5128(5) 0.0807(3) 0.0479(18) Uani 1 1 d .
H14 H 0.7626 0.5281 0.0329 0.058 Uiso 1 1 calc R
C13 C 0.9247(9) 0.4757(5) 0.1011(4) 0.057(2) Uani 1 1 d .
H13 H 1.0051 0.4647 0.0672 0.069 Uiso 1 1 calc R
C12 C 0.9486(8) 0.4549(5) 0.1719(4) 0.0516(19) Uani 1 1 d .
H12 H 1.0449 0.4294 0.1869 0.062 Uiso 1 1 calc R
C11 C 0.8243(8) 0.4733(5) 0.2211(3) 0.0425(17) Uani 1 1 d .
H11A H 0.8400 0.4606 0.2691 0.051 Uiso 1 1 calc R
C16 C 0.5049(7) 0.5615(4) 0.1165(3) 0.0349(15) Uani 1 1 d .
C17 C 0.4553(9) 0.6027(5) 0.0504(3) 0.0490(19) Uani 1 1 d .
H17 H 0.5243 0.6114 0.0124 0.059 Uiso 1 1 calc R
C18 C 0.3063(9) 0.6314(5) 0.0391(4) 0.055(2) Uani 1 1 d .
H18 H 0.2738 0.6600 -0.0058 0.066 Uiso 1 1 calc R
C19 C 0.2059(8) 0.6168(5) 0.0956(4) 0.0509(19) Uani 1 1 d .
H19 H 0.1045 0.6334 0.0891 0.061 Uiso 1 1 calc R
C20 C 0.2575(8) 0.5771(5) 0.1627(4) 0.0456(17) Uani 1 1 d .
H20 H 0.1892 0.5697 0.2012 0.055 Uiso 1 1 calc R
C37 C -0.0703(7) 0.9192(5) 0.4110(3) 0.0361(15) Uani 1 1 d .
C38 C -0.1674(7) 0.9113(6) 0.4711(3) 0.0501(18) Uani 1 1 d .
H38 H -0.2216 0.9695 0.4912 0.060 Uiso 1 1 calc R
C39 C -0.1811(9) 0.8146(7) 0.5004(4) 0.061(2) Uani 1 1 d .
H39 H -0.2441 0.8069 0.5410 0.074 Uiso 1 1 calc R
C40 C -0.1020(9) 0.7310(6) 0.4695(4) 0.056(2) Uani 1 1 d .
H40 H -0.1108 0.6658 0.4887 0.067 Uiso 1 1 calc R
C41 C -0.0091(8) 0.7436(5) 0.4096(3) 0.0465(18) Uani 1 1 d .
H41 H 0.0449 0.6861 0.3888 0.056 Uiso 1 1 calc R
C36 C -0.0387(6) 1.0172(5) 0.3768(3) 0.0329(15) Uani 1 1 d .
C35 C -0.0830(8) 1.1065(5) 0.4061(4) 0.0533(19) Uani 1 1 d .
H35 H -0.1418 1.1099 0.4487 0.064 Uiso 1 1 calc R
C34 C -0.0396(8) 1.1907(5) 0.3720(4) 0.054(2) Uani 1 1 d .
H34 H -0.0674 1.2515 0.3917 0.064 Uiso 1 1 calc R
C33 C 0.0462(8) 1.1842(5) 0.3080(4) 0.0499(18) Uani 1 1 d .
H33 H 0.0758 1.2406 0.2836 0.060 Uiso 1 1 calc R
C32 C 0.0865(7) 1.0918(4) 0.2815(3) 0.0406(16) Uani 1 1 d .
H32 H 0.1445 1.0872 0.2387 0.049 Uiso 1 1 calc R
C26 C -0.0228(7) 0.8533(5) 0.1582(3) 0.0415(16) Uani 1 1 d .
C25 C -0.1084(8) 0.8328(5) 0.1121(3) 0.0519(19) Uani 1 1 d .
H25 H -0.0808 0.8393 0.0637 0.062 Uiso 1 1 calc R
C24 C -0.2337(9) 0.8028(5) 0.1376(4) 0.060(2) Uani 1 1 d .
H24 H -0.2916 0.7884 0.1070 0.072 Uiso 1 1 calc R
C23 C -0.2723(8) 0.7944(5) 0.2095(4) 0.058(2) Uani 1 1 d .
H23 H -0.3572 0.7747 0.2284 0.070 Uiso 1 1 calc R
C22 C -0.1825(8) 0.8158(5) 0.2524(4) 0.0510(18) Uani 1 1 d .
H22 H -0.2087 0.8099 0.3009 0.061 Uiso 1 1 calc R
C27 C 0.1146(7) 0.8858(4) 0.1347(3) 0.0383(16) Uani 1 1 d .
C28 C 0.1708(9) 0.8975(5) 0.0643(3) 0.055(2) Uani 1 1 d .
H28 H 0.1220 0.8849 0.0290 0.066 Uiso 1 1 calc R
C29 C 0.2984(10) 0.9279(5) 0.0473(4) 0.063(2) Uani 1 1 d .
H29 H 0.3346 0.9380 0.0001 0.076 Uiso 1 1 calc R
C30 C 0.3737(8) 0.9436(5) 0.0998(4) 0.0533(19) Uani 1 1 d .
H30 H 0.4616 0.9629 0.0889 0.064 Uiso 1 1 calc R
C31 C 0.3142(8) 0.9298(5) 0.1692(3) 0.0454(17) Uani 1 1 d .
H31 H 0.3638 0.9402 0.2051 0.054 Uiso 1 1 calc R
C21 C 0.3646(7) 0.6539(4) 0.2872(3) 0.0321(15) Uani 1 1 d .
C42 C 0.8314(12) 0.1696(11) 0.1407(5) 0.201(7) Uani 1 1 d .
H42A H 0.7840 0.2323 0.1599 0.302 Uiso 1 1 calc R
H42B H 0.8958 0.1219 0.1743 0.302 Uiso 1 1 calc R
H42C H 0.7566 0.1399 0.1312 0.302 Uiso 1 1 calc R
Cl1 Cl 0.0847(2) 0.47172(14) 0.35550(10) 0.0525(5) Uani 1 1 d .
Cl2 Cl 0.2954(3) 0.24561(16) 0.08051(11) 0.0703(6) Uani 1 1 d .
Cl3 Cl 0.43270(19) 0.88433(11) 0.39648(8) 0.0370(4) Uani 1 1 d .
N1 N 0.5722(5) 0.4823(4) 0.3628(2) 0.0306(12) Uani 1 1 d .
N2 N 0.4946(5) 0.3644(4) 0.2916(3) 0.0350(12) Uani 1 1 d .
N3 N 0.6855(6) 0.5079(3) 0.2021(2) 0.0348(13) Uani 1 1 d .
N4 N 0.4047(6) 0.5492(3) 0.1729(2) 0.0338(12) Uani 1 1 d .
N9 N 0.0059(6) 0.8359(4) 0.3806(2) 0.0352(12) Uani 1 1 d .
N8 N 0.0465(5) 1.0091(3) 0.3142(2) 0.0332(12) Uani 1 1 d .
N6 N -0.0594(6) 0.8448(4) 0.2283(3) 0.0410(13) Uani 1 1 d .
N7 N 0.1879(6) 0.9019(3) 0.1867(2) 0.0375(13) Uani 1 1 d .
N5 N 0.2736(7) 0.7297(4) 0.2923(3) 0.0517(16) Uani 1 1 d .
O1 O 0.0119(9) 0.5650(4) 0.3138(3) 0.118(3) Uani 1 1 d .
O2 O 0.1999(9) 0.4744(5) 0.3902(4) 0.141(3) Uani 1 1 d .
O3 O -0.0211(9) 0.4221(7) 0.3849(4) 0.096(3) Uani 0.696(7) 1 d P
O4 O 0.1445(10) 0.3965(6) 0.3101(5) 0.188(4) Uani 1 1 d .
O5 O 0.4411(10) 0.1794(6) 0.0768(6) 0.226(6) Uani 1 1 d .
O6 O 0.2316(14) 0.2532(7) 0.0203(3) 0.209(6) Uani 1 1 d .
O7 O 0.2147(7) 0.2035(4) 0.1382(3) 0.093(2) Uani 1 1 d .
O8 O 0.3022(6) 0.3442(4) 0.0898(2) 0.0644(14) Uani 1 1 d .
O9 O 0.4736(5) 0.9439(3) 0.4400(2) 0.0569(13) Uani 1 1 d .
O10 O 0.5463(5) 0.7888(3) 0.3953(3) 0.0654(14) Uani 1 1 d .
O11 O 0.4149(6) 0.9396(3) 0.3264(2) 0.0608(14) Uani 1 1 d .
O12 O 0.2934(5) 0.8664(3) 0.4258(2) 0.0580(13) Uani 1 1 d .
O13 O 0.9317(7) 0.1947(5) 0.0658(3) 0.117(2) Uani 1 1 d .
H13A H 1.0314 0.1642 0.0783 0.176 Uiso 1 1 d R
O3' O 0.016(2) 0.4996(15) 0.4278(10) 0.096(3) Uani 0.304(7) 1 d P

loop_
_atom_site_aniso_label
_atom_site_aniso_U_11
_atom_site_aniso_U_22
_atom_site_aniso_U_33
_atom_site_aniso_U_23
_atom_site_aniso_U_13
_atom_site_aniso_U_12
Cu1 0.0388(5) 0.0275(4) 0.0296(4) -0.0045(3) 0.0002(3) -0.0085(4)
Cu2 0.0433(5) 0.0314(4) 0.0299(5) -0.0071(3) -0.0002(4) -0.0043(4)
C5 0.033(4) 0.039(4) 0.027(4) -0.004(3) 0.007(3) -0.004(3)
C4 0.038(4) 0.047(4) 0.039(4) 0.006(3) 0.012(3) 0.007(4)
C3 0.038(5) 0.089(6) 0.036(4) -0.017(4) -0.001(3) -0.005(4)
C2 0.043(5) 0.060(5) 0.043(4) -0.022(4) 0.003(4) -0.009(4)
C1 0.038(4) 0.050(4) 0.036(4) -0.016(3) 0.006(3) -0.014(3)
C6 0.031(4) 0.038(4) 0.038(4) 0.002(3) 0.008(3) -0.007(3)
C7 0.048(5) 0.039(4) 0.060(5) 0.003(4) 0.011(4) -0.017(4)
C8 0.056(6) 0.037(4) 0.095(7) 0.001(4) 0.004(5) -0.012(4)
C9 0.054(5) 0.052(5) 0.105(7) -0.044(5) 0.022(5) -0.030(4)
C10 0.042(5) 0.050(4) 0.058(5) -0.021(4) 0.005(4) -0.016(4)
C15 0.046(5) 0.033(4) 0.035(4) -0.004(3) 0.000(3) -0.019(3)
C14 0.053(5) 0.067(5) 0.030(4) -0.007(3) 0.008(4) -0.031(4)
C13 0.052(5) 0.082(6) 0.040(5) -0.011(4) 0.020(4) -0.030(5)
C12 0.040(5) 0.059(5) 0.055(5) -0.012(4) 0.004(4) -0.014(4)
C11 0.047(5) 0.045(4) 0.037(4) -0.003(3) -0.002(4) -0.016(4)
C16 0.041(4) 0.033(4) 0.033(4) -0.007(3) -0.003(3) -0.013(3)
C17 0.065(6) 0.050(4) 0.037(4) 0.003(3) -0.011(4) -0.026(4)
C18 0.067(6) 0.051(5) 0.051(5) 0.005(4) -0.027(4) -0.021(4)
C19 0.049(5) 0.043(4) 0.064(5) -0.011(4) -0.020(4) -0.010(4)
C20 0.040(5) 0.044(4) 0.055(5) -0.009(3) -0.005(4) -0.013(4)
C37 0.026(4) 0.049(4) 0.032(4) -0.012(3) -0.005(3) -0.004(3)
C38 0.037(4) 0.074(5) 0.040(4) -0.022(4) 0.005(3) -0.014(4)
C39 0.053(5) 0.090(6) 0.045(5) -0.003(5) 0.004(4) -0.033(5)
C40 0.060(6) 0.071(6) 0.044(5) 0.010(4) -0.010(4) -0.038(5)
C41 0.053(5) 0.047(4) 0.045(4) -0.002(3) -0.011(4) -0.021(4)
C36 0.023(4) 0.037(4) 0.034(4) -0.009(3) -0.003(3) 0.002(3)
C35 0.050(5) 0.051(5) 0.057(5) -0.028(4) -0.013(4) 0.004(4)
C34 0.059(5) 0.034(4) 0.070(5) -0.024(4) -0.010(4) -0.005(4)
C33 0.059(5) 0.038(4) 0.052(5) -0.011(3) -0.005(4) -0.010(4)
C32 0.045(4) 0.032(4) 0.038(4) -0.002(3) -0.001(3) -0.004(3)
C26 0.035(4) 0.048(4) 0.038(4) -0.012(3) -0.008(3) -0.002(3)
C25 0.050(5) 0.070(5) 0.033(4) -0.018(3) -0.003(4) -0.007(4)
C24 0.052(5) 0.072(5) 0.058(5) -0.031(4) -0.018(4) -0.003(4)
C23 0.041(5) 0.077(6) 0.061(5) -0.016(4) -0.008(4) -0.017(4)
C22 0.043(5) 0.070(5) 0.041(4) -0.009(4) -0.001(4) -0.018(4)
C27 0.045(4) 0.027(3) 0.035(4) -0.007(3) -0.003(3) 0.004(3)
C28 0.069(6) 0.062(5) 0.029(4) -0.011(3) 0.003(4) -0.012(4)
C29 0.085(7) 0.068(5) 0.026(4) -0.004(4) 0.006(4) -0.011(5)
C30 0.053(5) 0.055(5) 0.045(5) -0.003(4) 0.004(4) -0.010(4)
C31 0.043(5) 0.049(4) 0.042(4) -0.008(3) 0.001(4) -0.009(4)
C21 0.042(4) 0.022(3) 0.022(3) -0.003(3) -0.004(3) 0.006(3)
C42 0.107(10) 0.41(2) 0.037(6) 0.039(9) -0.034(6) -0.031(12)
Cl1 0.0604(13) 0.0486(11) 0.0520(12) 0.0013(9) -0.0035(10) -0.0259(10)
Cl2 0.0947(18) 0.0590(13) 0.0572(13) -0.0152(10) 0.0320(12) -0.0330(13)
Cl3 0.0474(11) 0.0298(8) 0.0353(9) -0.0048(7) -0.0043(8) -0.0128(8)
N1 0.032(3) 0.034(3) 0.024(3) -0.005(2) 0.004(2) -0.008(2)
N2 0.030(3) 0.035(3) 0.041(3) -0.011(3) 0.010(3) -0.014(3)
N3 0.044(4) 0.033(3) 0.030(3) 0.000(2) -0.003(3) -0.016(3)
N4 0.035(3) 0.034(3) 0.033(3) -0.010(2) 0.002(3) -0.009(3)
N9 0.038(3) 0.040(3) 0.028(3) -0.006(2) -0.005(2) -0.009(3)
N8 0.033(3) 0.029(3) 0.037(3) -0.009(2) -0.005(3) -0.005(2)
N6 0.041(4) 0.044(3) 0.034(3) -0.010(3) -0.003(3) -0.002(3)
N7 0.039(4) 0.034(3) 0.032(3) -0.005(2) 0.000(3) -0.002(3)
N5 0.065(5) 0.057(4) 0.039(3) -0.002(3) -0.016(3) -0.025(4)
O1 0.231(8) 0.059(4) 0.087(4) 0.017(3) -0.075(5) -0.066(5)
O2 0.119(7) 0.136(6) 0.200(7) -0.061(5) -0.075(6) -0.036(5)
O3 0.074(6) 0.122(7) 0.085(6) 0.053(5) -0.004(5) -0.055(5)
O4 0.163(9) 0.149(7) 0.261(10) -0.125(7) -0.111(8) 0.035(6)
O5 0.111(7) 0.097(6) 0.429(16) -0.081(8) 0.141(9) -0.008(5)
O6 0.468(18) 0.204(9) 0.064(5) 0.011(5) -0.071(7) -0.256(11)
O7 0.112(5) 0.086(4) 0.078(4) 0.010(3) 0.035(4) -0.052(4)
O8 0.089(4) 0.059(3) 0.049(3) -0.013(2) 0.004(3) -0.028(3)
O9 0.075(4) 0.056(3) 0.048(3) -0.018(2) -0.017(3) -0.022(3)
O10 0.048(3) 0.035(3) 0.106(4) -0.022(3) 0.000(3) 0.003(2)
O11 0.083(4) 0.069(3) 0.033(3) 0.008(2) -0.008(3) -0.033(3)
O12 0.043(3) 0.067(3) 0.061(3) 0.009(2) 0.001(3) -0.023(3)
O13 0.076(5) 0.172(6) 0.103(5) -0.040(4) -0.048(4) -0.007(5)
O3' 0.074(6) 0.122(7) 0.085(6) 0.053(5) -0.004(5) -0.055(5)

loop_
_atom_type_symbol
_atom_type_description
_atom_type_scat_dispersion_real
_atom_type_scat_dispersion_imag
_atom_type_scat_source
C C 0.0033 0.0016 'International Tables Vol C Tables 4.2.6.8 and 6.1.1.4'
H H 0.0000 0.0000 'International Tables Vol C Tables 4.2.6.8 and 6.1.1.4'
N N 0.0061 0.0033 'International Tables Vol C Tables 4.2.6.8 and 6.1.1.4'
O O 0.0106 0.0060 'International Tables Vol C Tables 4.2.6.8 and 6.1.1.4'
Cl Cl 0.1484 0.1585 'International Tables Vol C Tables 4.2.6.8 and 6.1.1.4'
Cu Cu 0.3201 1.2651 'International Tables Vol C Tables 4.2.6.8 and 6.1.1.4'

loop_
_geom_angle_atom_site_label_1
_geom_angle_atom_site_label_2
_geom_angle_atom_site_label_3
_geom_angle
C21 Cu1 N1 93.8(2)
C21 Cu1 N4 88.5(2)
N1 Cu1 N4 176.6(2)
C21 Cu1 N2 144.2(2)
N1 Cu1 N2 80.5(2)
N4 Cu1 N2 99.19(19)
C21 Cu1 N3 116.4(2)
N1 Cu1 N3 98.27(19)
N4 Cu1 N3 78.5(2)
N2 Cu1 N3 99.34(18)
N9 Cu2 N7 171.4(2)
N9 Cu2 N5 96.9(2)
N7 Cu2 N5 88.7(2)
N9 Cu2 N8 81.2(2)
N7 Cu2 N8 97.87(19)
N5 Cu2 N8 145.4(2)
N9 Cu2 N6 93.6(2)
N7 Cu2 N6 78.6(2)
N5 Cu2 N6 104.84(19)
N8 Cu2 N6 109.78(18)
N1 C5 C4 119.4(6)
N1 C5 C6 115.8(5)
C4 C5 C6 124.7(6)
C3 C4 C5 119.2(6)
C3 C4 H4 120.4
C5 C4 H4 120.4
C2 C3 C4 120.1(6)
C2 C3 H3 120.0
C4 C3 H3 120.0
C1 C2 C3 118.2(6)
C1 C2 H2 120.9
C3 C2 H2 120.9
N1 C1 C2 123.1(6)
N1 C1 H1 118.4
C2 C1 H1 118.4
N2 C6 C7 121.5(6)
N2 C6 C5 114.1(5)
C7 C6 C5 124.4(6)
C8 C7 C6 120.0(7)
C8 C7 H7 120.0
C6 C7 H7 120.0
C7 C8 C9 119.6(7)
C7 C8 H8 120.2
C9 C8 H8 120.2
C8 C9 C10 118.9(7)
C8 C9 H9 120.5
C10 C9 H9 120.5
N2 C10 C9 120.5(7)
N2 C10 H10 119.8
C9 C10 H10 119.8
N3 C15 C14 121.2(6)
N3 C15 C16 115.4(6)
C14 C15 C16 123.4(6)
C13 C14 C15 119.2(6)
C13 C14 H14 120.4
C15 C14 H14 120.4
C12 C13 C14 119.4(7)
C12 C13 H13 120.3
C14 C13 H13 120.3
C13 C12 C11 118.3(7)
C13 C12 H12 120.8
C11 C12 H12 120.8
N3 C11 C12 122.7(6)
N3 C11 H11A 118.6
C12 C11 H11A 118.6
N4 C16 C17 120.0(6)
N4 C16 C15 115.3(5)
C17 C16 C15 124.7(6)
C18 C17 C16 121.4(7)
C18 C17 H17 119.3
C16 C17 H17 119.3
C17 C18 C19 118.6(6)
C17 C18 H18 120.7
C19 C18 H18 120.7
C18 C19 C20 119.3(7)
C18 C19 H19 120.3
C20 C19 H19 120.3
N4 C20 C19 121.4(6)
N4 C20 H20 119.3
C19 C20 H20 119.3
N9 C37 C38 121.3(6)
N9 C37 C36 115.0(5)
C38 C37 C36 123.7(6)
C39 C38 C37 118.3(7)
C39 C38 H38 120.9
C37 C38 H38 120.9
C40 C39 C38 119.7(7)
C40 C39 H39 120.1
C38 C39 H39 120.1
C39 C40 C41 119.4(7)
C39 C40 H40 120.3
C41 C40 H40 120.3
N9 C41 C40 121.9(7)
N9 C41 H41 119.0
C40 C41 H41 119.0
N8 C36 C35 122.2(6)
N8 C36 C37 113.5(5)
C35 C36 C37 124.2(6)
C36 C35 C34 119.4(7)
C36 C35 H35 120.3
C34 C35 H35 120.3
C35 C34 C33 119.2(7)
C35 C34 H34 120.4
C33 C34 H34 120.4
C32 C33 C34 118.2(6)
C32 C33 H33 120.9
C34 C33 H33 120.9
N8 C32 C33 123.2(6)
N8 C32 H32 118.4
C33 C32 H32 118.4
N6 C26 C25 121.5(6)
N6 C26 C27 115.2(6)
C25 C26 C27 123.3(6)
C24 C25 C26 120.0(6)
C24 C25 H25 120.0
C26 C25 H25 120.0
C25 C24 C23 118.7(7)
C25 C24 H24 120.6
C23 C24 H24 120.6
C22 C23 C24 118.4(7)
C22 C23 H23 120.8
C24 C23 H23 120.8
N6 C22 C23 123.6(6)
N6 C22 H22 118.2
C23 C22 H22 118.2
N7 C27 C28 120.3(6)
N7 C27 C26 116.3(5)
C28 C27 C26 123.4(6)
C29 C28 C27 119.5(7)
C29 C28 H28 120.2
C27 C28 H28 120.2
C28 C29 C30 120.4(7)
C28 C29 H29 119.8
C30 C29 H29 119.8
C29 C30 C31 117.9(7)
C29 C30 H30 121.0
C31 C30 H30 121.0
N7 C31 C30 122.5(6)
N7 C31 H31 118.8
C30 C31 H31 118.8
N5 C21 Cu1 166.8(6)
O13 C42 H42A 109.5
O13 C42 H42B 109.5
H42A C42 H42B 109.5
O13 C42 H42C 109.5
H42A C42 H42C 109.5
H42B C42 H42C 109.5
O2 Cl1 O3 123.8(5)
O2 Cl1 O4 106.2(5)
O3 Cl1 O4 90.3(6)
O2 Cl1 O1 116.1(4)
O3 Cl1 O1 108.2(5)
O4 Cl1 O1 108.0(5)
O2 Cl1 O3' 74.7(8)
O3 Cl1 O3' 66.4(7)
O4 Cl1 O3' 149.7(8)
O1 Cl1 O3' 98.0(8)
O6 Cl2 O5 109.7(7)
O6 Cl2 O7 110.0(5)
O5 Cl2 O7 107.7(5)
O6 Cl2 O8 109.6(4)
O5 Cl2 O8 108.8(5)
O7 Cl2 O8 111.0(3)
O9 Cl3 O11 109.7(3)
O9 Cl3 O10 109.0(3)
O11 Cl3 O10 110.3(3)
O9 Cl3 O12 108.4(3)
O11 Cl3 O12 109.2(3)
O10 Cl3 O12 110.2(3)
C1 N1 C5 119.9(5)
C1 N1 Cu1 124.7(4)
C5 N1 Cu1 115.3(4)
C10 N2 C6 119.4(5)
C10 N2 Cu1 126.4(4)
C6 N2 Cu1 113.9(4)
C11 N3 C15 119.0(6)
C11 N3 Cu1 127.3(4)
C15 N3 Cu1 112.9(4)
C20 N4 C16 119.3(5)
C20 N4 Cu1 123.0(4)
C16 N4 Cu1 116.5(4)
C41 N9 C37 119.4(6)
C41 N9 Cu2 124.9(5)
C37 N9 Cu2 115.2(4)
C32 N8 C36 117.7(5)
C32 N8 Cu2 128.0(4)
C36 N8 Cu2 114.1(4)
C22 N6 C26 117.7(6)
C22 N6 Cu2 129.5(4)
C26 N6 Cu2 112.3(4)
C31 N7 C27 119.4(5)
C31 N7 Cu2 123.4(4)
C27 N7 Cu2 116.8(4)
C21 N5 Cu2 172.3(5)
C42 O13 H13A 103.1

loop_
_geom_bond_atom_site_label_1
_geom_bond_atom_site_label_2
_geom_bond_distance
Cu1 C21 1.943(6)
Cu1 N1 1.987(4)
Cu1 N4 2.013(5)
Cu1 N2 2.037(5)
Cu1 N3 2.155(5)
Cu2 N9 1.978(5)
Cu2 N7 2.007(5)
Cu2 N5 2.024(6)
Cu2 N8 2.025(5)
Cu2 N6 2.184(5)
C5 N1 1.337(7)
C5 C4 1.402(8)
C5 C6 1.466(8)
C4 C3 1.367(9)
C4 H4 0.9300
C3 C2 1.364(9)
C3 H3 0.9300
C2 C1 1.353(8)
C2 H2 0.9300
C1 N1 1.330(7)
C1 H1 0.9300
C6 N2 1.353(7)
C6 C7 1.372(8)
C7 C8 1.366(9)
C7 H7 0.9300
C8 C9 1.368(9)
C8 H8 0.9300
C9 C10 1.418(9)
C9 H9 0.9300
C10 N2 1.345(7)
C10 H10 0.9300
C15 N3 1.347(7)
C15 C14 1.394(8)
C15 C16 1.462(8)
C14 C13 1.378(9)
C14 H14 0.9300
C13 C12 1.372(8)
C13 H13 0.9300
C12 C11 1.399(9)
C12 H12 0.9300
C11 N3 1.323(7)
C11 H11A 0.9300
C16 N4 1.368(7)
C16 C17 1.373(8)
C17 C18 1.371(9)
C17 H17 0.9300
C18 C19 1.376(9)
C18 H18 0.9300
C19 C20 1.393(8)
C19 H19 0.9300
C20 N4 1.351(7)
C20 H20 0.9300
C37 N9 1.345(7)
C37 C38 1.391(8)
C37 C36 1.486(8)
C38 C39 1.385(9)
C38 H38 0.9300
C39 C40 1.360(9)
C39 H39 0.9300
C40 C41 1.374(9)
C40 H40 0.9300
C41 N9 1.332(7)
C41 H41 0.9300
C36 N8 1.362(7)
C36 C35 1.371(8)
C35 C34 1.372(9)
C35 H35 0.9300
C34 C33 1.386(9)
C34 H34 0.9300
C33 C32 1.382(8)
C33 H33 0.9300
C32 N8 1.331(7)
C32 H32 0.9300
C26 N6 1.341(7)
C26 C25 1.381(8)
C26 C27 1.482(9)
C25 C24 1.368(9)
C25 H25 0.9300
C24 C23 1.377(9)
C24 H24 0.9300
C23 C22 1.371(8)
C23 H23 0.9300
C22 N6 1.337(8)
C22 H22 0.9300
C27 N7 1.363(7)
C27 C28 1.391(8)
C28 C29 1.368(9)
C28 H28 0.9300
C29 C30 1.381(9)
C29 H29 0.9300
C30 C31 1.385(8)
C30 H30 0.9300
C31 N7 1.340(7)
C31 H31 0.9300
C21 N5 1.145(7)
C42 O13 1.662(11)
C42 H42A 0.9600
C42 H42B 0.9600
C42 H42C 0.9600
Cl1 O2 1.351(6)
Cl1 O3 1.380(7)
Cl1 O4 1.413(7)
Cl1 O1 1.416(5)
Cl1 O3' 1.52(2)
Cl2 O6 1.341(7)
Cl2 O5 1.402(8)
Cl2 O7 1.402(5)
Cl2 O8 1.418(4)
Cl3 O9 1.422(4)
Cl3 O11 1.426(4)
Cl3 O10 1.427(4)
Cl3 O12 1.434(4)
O13 H13A 0.9479
